data_7207949
loop_
_publ_author_name
'Cardellicchio, Cosimo'
'Capozzi, Maria Annunziata M.'
'Alvarez-Larena, Angel'
'Piniella, Joan F.'
'Capitelli, Francesco'

_publ_section_title
;
 Investigation on the weak interactions assembling the crystal structures
 of Betti bases
;
_journal_issue 11
_journal_name_full CrystEngComm
_journal_page_first 3972
_journal_paper_doi 10.1039/c2ce06295j
_journal_volume 14
_journal_year 2012
_chemical_formula_moiety 'C29 H24 Cl N O'
_chemical_formula_sum 'C29 H24 Cl N O'
_chemical_formula_weight 437.94
_chemical_name_systematic
;
?
;
_space_group_IT_number 19
_symmetry_cell_setting orthorhombic
_symmetry_space_group_name_Hall 'P 2ac 2ab'
_symmetry_space_group_name_H-M 'P 21 21 21'
_atom_sites_solution_hydrogens geom
_atom_sites_solution_primary direct
_atom_sites_solution_secondary difmap
_audit_creation_method SHELXL-97
_cell_angle_alpha 90.00
_cell_angle_beta 90.00
_cell_angle_gamma 90.00
_cell_formula_units_Z 4
_cell_length_a 10.7520(7)
_cell_length_b 13.3730(17)
_cell_length_c 16.005(3)
_cell_measurement_reflns_used 147
_cell_measurement_temperature 293(2)
_cell_measurement_theta_max 20.03
_cell_measurement_theta_min 3.95
_cell_volume 2301.3(5)
_computing_cell_refinement 'EVALCCD (Duisenberg et al., 2003)'
_computing_data_collection 'Collect (Nonius, 1998)'
_computing_data_reduction 'EVALCCD (Duisenberg et al., 2003)'
_computing_molecular_graphics 'DIAMOND 2.1e (1998-2001 Crystal Impact GbR)'
_computing_publication_material 'SHELXL-97 (Sheldrick, 1997)'
_computing_structure_refinement 'SHELXL-97 (Sheldrick, 1997)'
_computing_structure_solution 'SIR97 (Altomare et al. 1999)'
_diffrn_ambient_temperature 293(2)
_diffrn_measured_fraction_theta_full 0.975
_diffrn_measured_fraction_theta_max 0.975
_diffrn_measurement_device_type 'Nonius Kappa CCD'
_diffrn_radiation_monochromator graphite
_diffrn_radiation_source 'fine-focus sealed tube'
_diffrn_radiation_type MoK\a
_diffrn_radiation_wavelength 0.71073
_diffrn_reflns_av_R_equivalents 0.0738
_diffrn_reflns_av_sigmaI/netI 0.0754
_diffrn_reflns_limit_h_max 13
_diffrn_reflns_limit_h_min -11
_diffrn_reflns_limit_k_max 16
_diffrn_reflns_limit_k_min -17
_diffrn_reflns_limit_l_max 20
_diffrn_reflns_limit_l_min -20
_diffrn_reflns_number 16091
_diffrn_reflns_theta_full 27.50
_diffrn_reflns_theta_max 27.50
_diffrn_reflns_theta_min 5.03
_exptl_absorpt_coefficient_mu 0.187
_exptl_absorpt_correction_T_max 0.9204
_exptl_absorpt_correction_T_min 0.9039
_exptl_absorpt_correction_type multi-scan
_exptl_absorpt_process_details SADABS
_exptl_crystal_colour colourless
_exptl_crystal_density_diffrn 1.264
_exptl_crystal_density_method 'not measured'
_exptl_crystal_description prism
_exptl_crystal_F_000 920
_exptl_crystal_size_max 0.55
_exptl_crystal_size_mid 0.50
_exptl_crystal_size_min 0.45
_refine_diff_density_max 0.167
_refine_diff_density_min -0.272
_refine_diff_density_rms 0.038
_refine_ls_abs_structure_details 'Flack H D (1983), Acta Cryst. A39, 876-881'
_refine_ls_abs_structure_Flack -0.01(9)
_refine_ls_extinction_method none
_refine_ls_goodness_of_fit_ref 1.062
_refine_ls_hydrogen_treatment mixed
_refine_ls_matrix_type full
_refine_ls_number_parameters 293
_refine_ls_number_reflns 5123
_refine_ls_number_restraints 0
_refine_ls_restrained_S_all 1.062
_refine_ls_R_factor_all 0.1217
_refine_ls_R_factor_gt 0.0579
_refine_ls_shift/su_max 0.000
_refine_ls_shift/su_mean 0.000
_refine_ls_structure_factor_coef Fsqd
_refine_ls_weighting_details 'calc w=1/[\s^2^(Fo^2^)+(0.0401P)^2^+0.2444P] where P=(Fo^2^+2Fc^2^)/3'
_refine_ls_weighting_scheme calc
_refine_ls_wR_factor_gt 0.0968
_refine_ls_wR_factor_ref 0.1191
_reflns_number_gt 3051
_reflns_number_total 5123
_reflns_threshold_expression >2sigma(I)
_cod_data_source_file c2ce06295j.txt
_cod_data_source_block ff4
_cod_original_sg_symbol_H-M P212121
_cod_database_code 7207949

loop_
_symmetry_equiv_pos_as_xyz
'x, y, z'
'-x+1/2, -y, z+1/2'
'x+1/2, -y+1/2, -z'
'-x, y+1/2, -z+1/2'

loop_
_atom_site_label
_atom_site_type_symbol
_atom_site_fract_x
_atom_site_fract_y
_atom_site_fract_z
_atom_site_U_iso_or_equiv
_atom_site_adp_type
_atom_site_occupancy
_atom_site_symmetry_multiplicity
_atom_site_calc_flag
_atom_site_refinement_flags
Cl1 Cl -0.16747(11) 0.19500(8) -0.14264(9) 0.0992(4) Uani 1 1 d .
O1 O 0.4327(2) 0.08430(17) 0.07372(16) 0.0627(6) Uani 1 1 d .
H4 H 0.3680 0.0926 0.0999 0.094 Uiso 1 1 calc R
N1 N 0.2274(2) 0.02689(18) 0.14610(15) 0.0425(6) Uani 1 1 d .
H1N H 0.158(3) 0.054(2) 0.1648(19) 0.051 Uiso 1 1 d .
C1 C 0.2850(3) -0.0289(2) 0.21610(17) 0.0416(7) Uani 1 1 d .
H1 H 0.3616 -0.0594 0.1949 0.050 Uiso 1 1 calc R
C2 C 0.1992(2) -0.0331(2) 0.07044(16) 0.0362(6) Uani 1 1 d .
H2 H 0.1590 -0.0955 0.0879 0.043 Uiso 1 1 calc R
C3 C 0.3186(2) -0.0592(2) 0.02329(17) 0.0392(6) Uani 1 1 d .
C4 C 0.4245(3) -0.0005(2) 0.02827(19) 0.0449(7) Uani 1 1 d .
C5 C 0.5336(3) -0.0268(3) -0.0153(2) 0.0586(9) Uani 1 1 d .
H5 H 0.6050 0.0117 -0.0086 0.070 Uiso 1 1 calc R
C6 C 0.5364(3) -0.1070(3) -0.0667(2) 0.0620(9) Uani 1 1 d .
H6 H 0.6092 -0.1227 -0.0953 0.074 Uiso 1 1 calc R
C7 C 0.4295(3) -0.1674(2) -0.07749(19) 0.0498(8) Uani 1 1 d .
C8 C 0.4286(4) -0.2484(3) -0.1340(2) 0.0664(10) Uani 1 1 d .
H8 H 0.5003 -0.2633 -0.1640 0.080 Uiso 1 1 calc R
C9 C 0.3255(5) -0.3046(3) -0.1454(2) 0.0725(11) Uani 1 1 d .
H9 H 0.3262 -0.3564 -0.1841 0.087 Uiso 1 1 calc R
C10 C 0.2187(4) -0.2851(3) -0.0994(2) 0.0641(10) Uani 1 1 d .
H10 H 0.1486 -0.3249 -0.1068 0.077 Uiso 1 1 calc R
C11 C 0.2160(3) -0.2073(2) -0.04305(17) 0.0483(8) Uani 1 1 d .
H11 H 0.1441 -0.1960 -0.0122 0.058 Uiso 1 1 calc R
C12 C 0.3200(3) -0.1444(2) -0.03107(17) 0.0406(7) Uani 1 1 d .
C13 C 0.1078(2) 0.0261(2) 0.01682(17) 0.0382(6) Uani 1 1 d .
C14 C 0.1409(3) 0.1156(2) -0.02077(18) 0.0443(7) Uani 1 1 d .
H14 H 0.2211 0.1402 -0.0138 0.053 Uiso 1 1 calc R
C15 C 0.0559(3) 0.1692(2) -0.0688(2) 0.0504(8) Uani 1 1 d .
H15 H 0.0786 0.2294 -0.0935 0.060 Uiso 1 1 calc R
C16 C -0.0618(3) 0.1317(2) -0.0788(2) 0.0559(8) Uani 1 1 d .
C17 C -0.0970(3) 0.0445(3) -0.0423(2) 0.0630(10) Uani 1 1 d .
H17 H -0.1771 0.0201 -0.0500 0.076 Uiso 1 1 calc R
C18 C -0.0123(3) -0.0082(2) 0.0069(2) 0.0520(8) Uani 1 1 d .
H18 H -0.0370 -0.0670 0.0332 0.062 Uiso 1 1 calc R
C19 C 0.3222(4) 0.0481(2) 0.28174(19) 0.0634(9) Uani 1 1 d .
H19A H 0.3719 0.0993 0.2561 0.095 Uiso 1 1 calc R
H19B H 0.3694 0.0160 0.3250 0.095 Uiso 1 1 calc R
H19C H 0.2488 0.0776 0.3054 0.095 Uiso 1 1 calc R
C20 C 0.2062(3) -0.1126(2) 0.25419(16) 0.0410(7) Uani 1 1 d .
C21 C 0.1042(3) -0.0894(3) 0.3005(2) 0.0571(9) Uani 1 1 d .
H21 H 0.0782 -0.0231 0.3032 0.069 Uiso 1 1 calc R
C22 C 0.0367(3) -0.1629(3) 0.3445(2) 0.0724(11) Uani 1 1 d .
H22 H -0.0342 -0.1452 0.3743 0.087 Uiso 1 1 calc R
C23 C 0.0751(4) -0.2596(3) 0.3435(2) 0.0729(11) Uani 1 1 d .
H23 H 0.0333 -0.3070 0.3754 0.087 Uiso 1 1 calc R
C24 C 0.1771(3) -0.2888(2) 0.2949(2) 0.0593(9) Uani 1 1 d .
C25 C 0.2162(5) -0.3897(3) 0.2900(3) 0.0920(14) Uani 1 1 d .
H25 H 0.1758 -0.4379 0.3220 0.110 Uiso 1 1 calc R
C26 C 0.3107(5) -0.4173(3) 0.2399(4) 0.1056(16) Uani 1 1 d .
H26 H 0.3348 -0.4840 0.2378 0.127 Uiso 1 1 calc R
C27 C 0.3725(4) -0.3472(3) 0.1914(3) 0.0866(13) Uani 1 1 d .
H27 H 0.4359 -0.3674 0.1557 0.104 Uiso 1 1 calc R
C28 C 0.3407(3) -0.2496(3) 0.1959(2) 0.0602(9) Uani 1 1 d .
H28 H 0.3846 -0.2035 0.1639 0.072 Uiso 1 1 calc R
C29 C 0.2429(3) -0.2151(2) 0.24782(17) 0.0444(7) Uani 1 1 d .

loop_
_atom_site_aniso_label
_atom_site_aniso_U_11
_atom_site_aniso_U_22
_atom_site_aniso_U_33
_atom_site_aniso_U_23
_atom_site_aniso_U_13
_atom_site_aniso_U_12
Cl1 0.0933(8) 0.0761(7) 0.1283(10) 0.0001(7) -0.0595(7) 0.0234(6)
O1 0.0609(15) 0.0623(14) 0.0650(16) -0.0030(13) -0.0009(12) -0.0177(12)
N1 0.0502(14) 0.0455(14) 0.0319(13) -0.0056(11) -0.0007(11) 0.0042(12)
C1 0.0460(17) 0.0457(16) 0.0332(15) 0.0009(13) -0.0011(12) -0.0032(13)
C2 0.0415(15) 0.0372(14) 0.0299(14) -0.0019(12) 0.0037(12) -0.0023(12)
C3 0.0399(16) 0.0427(16) 0.0350(15) 0.0082(13) 0.0001(12) 0.0048(13)
C4 0.0481(17) 0.0456(18) 0.0409(17) 0.0076(15) -0.0012(14) 0.0015(14)
C5 0.0372(17) 0.079(2) 0.060(2) 0.016(2) 0.0024(15) 0.0020(16)
C6 0.046(2) 0.084(3) 0.056(2) 0.014(2) 0.0139(16) 0.0256(18)
C7 0.058(2) 0.0521(19) 0.0392(17) 0.0114(15) 0.0073(15) 0.0248(16)
C8 0.082(3) 0.068(2) 0.050(2) 0.0062(19) 0.018(2) 0.036(2)
C9 0.122(3) 0.047(2) 0.048(2) -0.0038(17) 0.004(2) 0.023(2)
C10 0.095(3) 0.051(2) 0.046(2) -0.0055(16) 0.0017(19) -0.0045(19)
C11 0.068(2) 0.0426(17) 0.0342(17) -0.0008(14) 0.0087(14) -0.0006(15)
C12 0.0531(17) 0.0407(16) 0.0281(15) 0.0086(13) 0.0040(13) 0.0082(14)
C13 0.0395(15) 0.0452(16) 0.0300(15) -0.0030(13) 0.0050(11) 0.0022(13)
C14 0.0455(17) 0.0465(18) 0.0408(17) 0.0041(15) -0.0013(13) -0.0012(14)
C15 0.062(2) 0.0437(17) 0.0457(18) 0.0014(15) -0.0053(15) 0.0043(15)
C16 0.054(2) 0.055(2) 0.059(2) -0.0040(17) -0.0194(16) 0.0141(16)
C17 0.0397(17) 0.069(2) 0.080(3) -0.001(2) -0.0109(17) 0.0005(17)
C18 0.0447(18) 0.054(2) 0.057(2) 0.0033(16) 0.0028(14) -0.0060(15)
C19 0.088(3) 0.063(2) 0.0388(18) -0.0006(16) -0.0143(18) -0.0251(19)
C20 0.0464(17) 0.0507(17) 0.0258(14) -0.0075(13) -0.0023(13) -0.0044(14)
C21 0.060(2) 0.058(2) 0.053(2) -0.0163(17) 0.0161(16) -0.0073(16)
C22 0.069(2) 0.093(3) 0.055(2) -0.020(2) 0.0277(19) -0.025(2)
C23 0.096(3) 0.073(3) 0.050(2) -0.0024(19) 0.013(2) -0.038(2)
C24 0.076(2) 0.058(2) 0.043(2) 0.0032(16) -0.0082(17) -0.0153(19)
C25 0.132(4) 0.050(2) 0.093(3) 0.014(2) -0.005(3) -0.016(3)
C26 0.135(4) 0.058(3) 0.124(4) -0.001(3) -0.018(4) 0.027(3)
C27 0.083(3) 0.064(3) 0.112(4) -0.003(3) -0.002(3) 0.023(2)
C28 0.056(2) 0.056(2) 0.068(2) -0.0052(17) -0.0039(18) 0.0119(17)
C29 0.0494(17) 0.0503(18) 0.0334(16) 0.0009(14) -0.0092(13) -0.0038(14)

loop_
_atom_type_symbol
_atom_type_description
_atom_type_scat_dispersion_real
_atom_type_scat_dispersion_imag
_atom_type_scat_source
C C 0.0033 0.0016 'International Tables Vol C Tables 4.2.6.8 and 6.1.1.4'
H H 0.0000 0.0000 'International Tables Vol C Tables 4.2.6.8 and 6.1.1.4'
Cl Cl 0.1484 0.1585 'International Tables Vol C Tables 4.2.6.8 and 6.1.1.4'
N N 0.0061 0.0033 'International Tables Vol C Tables 4.2.6.8 and 6.1.1.4'
O O 0.0106 0.0060 'International Tables Vol C Tables 4.2.6.8 and 6.1.1.4'

loop_
_geom_angle_atom_site_label_1
_geom_angle_atom_site_label_2
_geom_angle_atom_site_label_3
_geom_angle
C4 O1 H4 109.5
C1 N1 C2 115.5(2)
C1 N1 H1N 108(2)
C2 N1 H1N 109.0(19)
N1 C1 C19 106.9(2)
N1 C1 C20 116.0(2)
C19 C1 C20 111.4(2)
N1 C1 H1 107.4
C19 C1 H1 107.4
C20 C1 H1 107.4
N1 C2 C13 108.0(2)
N1 C2 C3 110.8(2)
C13 C2 C3 112.4(2)
N1 C2 H2 108.5
C13 C2 H2 108.5
C3 C2 H2 108.5
C4 C3 C12 118.4(3)
C4 C3 C2 122.2(2)
C12 C3 C2 119.3(2)
O1 C4 C3 124.1(3)
O1 C4 C5 114.9(3)
C3 C4 C5 121.0(3)
C6 C5 C4 121.1(3)
C6 C5 H5 119.4
C4 C5 H5 119.4
C5 C6 C7 120.6(3)
C5 C6 H6 119.7
C7 C6 H6 119.7
C8 C7 C6 121.5(3)
C8 C7 C12 119.6(3)
C6 C7 C12 118.9(3)
C9 C8 C7 121.3(3)
C9 C8 H8 119.3
C7 C8 H8 119.3
C8 C9 C10 120.2(3)
C8 C9 H9 119.9
C10 C9 H9 119.9
C11 C10 C9 120.4(3)
C11 C10 H10 119.8
C9 C10 H10 119.8
C10 C11 C12 121.5(3)
C10 C11 H11 119.3
C12 C11 H11 119.3
C11 C12 C7 117.0(3)
C11 C12 C3 123.2(3)
C7 C12 C3 119.8(3)
C18 C13 C14 118.5(3)
C18 C13 C2 119.6(3)
C14 C13 C2 121.8(2)
C13 C14 C15 121.1(3)
C13 C14 H14 119.5
C15 C14 H14 119.5
C16 C15 C14 118.8(3)
C16 C15 H15 120.6
C14 C15 H15 120.6
C17 C16 C15 121.4(3)
C17 C16 Cl1 119.1(3)
C15 C16 Cl1 119.5(3)
C16 C17 C18 119.7(3)
C16 C17 H17 120.2
C18 C17 H17 120.2
C13 C18 C17 120.5(3)
C13 C18 H18 119.8
C17 C18 H18 119.8
C1 C19 H19A 109.5
C1 C19 H19B 109.5
H19A C19 H19B 109.5
C1 C19 H19C 109.5
H19A C19 H19C 109.5
H19B C19 H19C 109.5
C21 C20 C29 118.7(3)
C21 C20 C1 119.8(3)
C29 C20 C1 121.3(2)
C20 C21 C22 121.9(3)
C20 C21 H21 119.1
C22 C21 H21 119.1
C23 C22 C21 120.1(3)
C23 C22 H22 120.0
C21 C22 H22 120.0
C22 C23 C24 120.7(3)
C22 C23 H23 119.6
C24 C23 H23 119.6
C23 C24 C25 121.9(4)
C23 C24 C29 119.3(3)
C25 C24 C29 118.8(4)
C26 C25 C24 121.2(4)
C26 C25 H25 119.4
C24 C25 H25 119.4
C25 C26 C27 120.7(4)
C25 C26 H26 119.7
C27 C26 H26 119.7
C28 C27 C26 120.1(4)
C28 C27 H27 119.9
C26 C27 H27 119.9
C27 C28 C29 122.2(4)
C27 C28 H28 118.9
C29 C28 H28 118.9
C28 C29 C24 116.9(3)
C28 C29 C20 123.9(3)
C24 C29 C20 119.2(3)

loop_
_geom_bond_atom_site_label_1
_geom_bond_atom_site_label_2
_geom_bond_distance
Cl1 C16 1.747(3)
O1 C4 1.351(3)
O1 H4 0.8200
N1 C1 1.482(4)
N1 C2 1.484(3)
N1 H1N 0.88(3)
C1 C19 1.525(4)
C1 C20 1.530(4)
C1 H1 0.9800
C2 C13 1.527(4)
C2 C3 1.529(3)
C2 H2 0.9800
C3 C4 1.386(4)
C3 C12 1.434(4)
C4 C5 1.410(4)
C5 C6 1.353(5)
C5 H5 0.9300
C6 C7 1.415(4)
C6 H6 0.9300
C7 C8 1.410(5)
C7 C12 1.426(4)
C8 C9 1.351(5)
C8 H8 0.9300
C9 C10 1.389(5)
C9 H9 0.9300
C10 C11 1.378(4)
C10 H10 0.9300
C11 C12 1.413(4)
C11 H11 0.9300
C13 C18 1.380(4)
C13 C14 1.385(4)
C14 C15 1.392(4)
C14 H14 0.9300
C15 C16 1.371(4)
C15 H15 0.9300
C16 C17 1.358(4)
C17 C18 1.395(4)
C17 H17 0.9300
C18 H18 0.9300
C19 H19A 0.9600
C19 H19B 0.9600
C19 H19C 0.9600
C20 C21 1.360(4)
C20 C29 1.430(4)
C21 C22 1.411(5)
C21 H21 0.9300
C22 C23 1.357(5)
C22 H22 0.9300
C23 C24 1.400(5)
C23 H23 0.9300
C24 C25 1.416(5)
C24 C29 1.427(4)
C25 C26 1.345(6)
C25 H25 0.9300
C26 C27 1.387(6)
C26 H26 0.9300
C27 C28 1.350(5)
C27 H27 0.9300
C28 C29 1.418(4)
C28 H28 0.9300

loop_
_geom_hbond_atom_site_label_D
_geom_hbond_atom_site_label_H
_geom_hbond_atom_site_label_A
_geom_hbond_distance_DH
_geom_hbond_distance_HA
_geom_hbond_distance_DA
_geom_hbond_angle_DHA
_geom_hbond_site_symmetry_A
O1 H4 N1 0.82 1.90 2.609(3) 144.3 .
O1 H4 Cl1 0.82 2.95 3.330(3) 111.1 3
C15 H15 O1 0.93 2.96 3.553(4) 122.9 3_455
